data_4110655
loop_
_publ_author_name
'Paul G. Hoertz'
'Aaron Staniszewski'
'Andras Marton'
'Gerard T. Higgins'
'Christopher D. Incarvito'
'Arnold L. Rheingold'
'Gerald J. Meyer'

_publ_section_title
;
 Toward Exceeding the Shockley-Queisser Limit: Photoinduced Interfacial
 Charge Transfer Processes that Store Energy in Excess of the Equilibrated
 Excited State
;
_journal_name_full 'Journal of the American Chemical Society'
_journal_page_first 8234
_journal_page_last 8245
_journal_paper_doi 10.1021/ja060470e
_journal_volume 128
_journal_year 2006
_chemical_formula_sum 'C47 H42 F12 N6 O5 Os P2'
_chemical_formula_weight 1251.01
_chemical_name_systematic
; 

 ? 

;
_space_group_IT_number 14
_symmetry_cell_setting monoclinic
_symmetry_space_group_name_Hall '-P 2ybc'
_symmetry_space_group_name_H-M 'P 1 21/c 1'
_atom_sites_solution_hydrogens geom
_atom_sites_solution_primary direct
_atom_sites_solution_secondary difmap
_audit_creation_method SHELXL-97
_cell_angle_alpha 90.00
_cell_angle_beta 112.8890(10)
_cell_angle_gamma 90.00
_cell_formula_units_Z 4
_cell_length_a 19.0259(11)
_cell_length_b 13.9453(8)
_cell_length_c 19.2470(12)
_cell_measurement_temperature 173(2)
_cell_volume 4704.6(5)
_computing_cell_refinement 'Bruker SMART'
_computing_data_collection 'Bruker SMART'
_computing_data_reduction 'Bruker SHELXTL'
_computing_molecular_graphics 'Bruker SHELXTL'
_computing_publication_material 'Bruker SHELXTL'
_computing_structure_refinement 'SHELXL-97 (Sheldrick, 1997)'
_computing_structure_solution 'SHELXS-97 (Sheldrick, 1990)'
_diffrn_ambient_temperature 173(2)
_diffrn_measured_fraction_theta_full 0.944
_diffrn_measured_fraction_theta_max 0.944
_diffrn_measurement_device_type 'CCD area detector'
_diffrn_measurement_method 'phi and omega scans'
_diffrn_radiation_monochromator graphite
_diffrn_radiation_source 'fine-focus sealed tube'
_diffrn_radiation_type MoK\a
_diffrn_radiation_wavelength 0.71073
_diffrn_reflns_av_R_equivalents 0.0199
_diffrn_reflns_av_sigmaI/netI 0.0254
_diffrn_reflns_limit_h_max 23
_diffrn_reflns_limit_h_min -25
_diffrn_reflns_limit_k_max 18
_diffrn_reflns_limit_k_min -16
_diffrn_reflns_limit_l_max 23
_diffrn_reflns_limit_l_min -25
_diffrn_reflns_number 29656
_diffrn_reflns_theta_full 28.30
_diffrn_reflns_theta_max 28.30
_diffrn_reflns_theta_min 1.16
_exptl_absorpt_coefficient_mu 2.881
_exptl_absorpt_correction_T_max 0.562
_exptl_absorpt_correction_T_min 0.426
_exptl_absorpt_correction_type multi-scan
_exptl_absorpt_process_details SADABS
_exptl_crystal_colour 'dark red'
_exptl_crystal_density_diffrn 1.766
_exptl_crystal_description block
_exptl_crystal_F_000 2480
_exptl_crystal_size_max 0.35
_exptl_crystal_size_mid 0.25
_exptl_crystal_size_min 0.2
_refine_diff_density_max 1.750
_refine_diff_density_min -0.962
_refine_diff_density_rms 0.113
_refine_ls_extinction_method none
_refine_ls_goodness_of_fit_ref 0.976
_refine_ls_hydrogen_treatment constr
_refine_ls_matrix_type full
_refine_ls_number_parameters 658
_refine_ls_number_reflns 11066
_refine_ls_number_restraints 0
_refine_ls_restrained_S_all 0.976
_refine_ls_R_factor_all 0.0374
_refine_ls_R_factor_gt 0.0331
_refine_ls_shift/su_max 0.033
_refine_ls_shift/su_mean 0.003
_refine_ls_structure_factor_coef Fsqd
_refine_ls_weighting_details 'calc w=1/[\s^2^(Fo^2^)+(0.1000P)^2^+0.0000P] where P=(Fo^2^+2Fc^2^)/3'
_refine_ls_weighting_scheme calc
_refine_ls_wR_factor_gt 0.1112
_refine_ls_wR_factor_ref 0.1169
_reflns_number_gt 9921
_reflns_number_total 11066
_reflns_threshold_expression >2sigma(I)
_cod_data_source_file ja060470esi20060131_050323.cif
_cod_data_source_block mey02
_cod_database_code 4110655

loop_
_symmetry_equiv_pos_as_xyz
'x, y, z'
'-x, y+1/2, -z+1/2'
'-x, -y, -z'
'x, -y-1/2, z-1/2'

loop_
_atom_site_label
_atom_site_type_symbol
_atom_site_fract_x
_atom_site_fract_y
_atom_site_fract_z
_atom_site_U_iso_or_equiv
_atom_site_adp_type
_atom_site_occupancy
_atom_site_symmetry_multiplicity
_atom_site_calc_flag
_atom_site_refinement_flags
Os1 Os 0.241852(6) 0.164109(8) 0.801307(6) 0.02084(7) Uani 1 1 d .
P1 P 0.54988(6) 0.37706(7) 0.85855(6) 0.0381(2) Uani 1 1 d .
P2 P 0.08386(6) 0.80048(10) 0.72225(6) 0.0435(2) Uani 1 1 d .
F1 F 0.5478(2) 0.3303(2) 0.7840(2) 0.0807(12) Uani 1 1 d .
F2 F 0.46028(17) 0.3984(2) 0.8195(2) 0.0739(9) Uani 1 1 d .
F3 F 0.5274(2) 0.2776(2) 0.8835(2) 0.0816(10) Uani 1 1 d .
F4 F 0.5515(3) 0.4243(4) 0.9332(2) 0.1214(18) Uani 1 1 d .
F5 F 0.5709(2) 0.4773(2) 0.8327(2) 0.0907(12) Uani 1 1 d .
F6 F 0.6371(2) 0.3562(4) 0.8956(3) 0.1182(18) Uani 1 1 d .
F7 F 0.1655(3) 0.8159(6) 0.7809(3) 0.193(4) Uani 1 1 d .
F8 F 0.0575(3) 0.8223(4) 0.7880(2) 0.1092(17) Uani 1 1 d .
F9 F -0.00124(17) 0.7915(3) 0.66561(18) 0.0823(10) Uani 1 1 d .
F10 F 0.1099(4) 0.7799(8) 0.6587(2) 0.238(5) Uani 1 1 d .
F11 F 0.0880(5) 0.6966(3) 0.7455(3) 0.212(4) Uani 1 1 d .
F12 F 0.0765(5) 0.9074(4) 0.7016(3) 0.207(4) Uani 1 1 d .
O1 O 0.13474(18) 0.0523(2) 0.43036(15) 0.0474(7) Uani 1 1 d .
O2 O 0.18226(18) -0.0915(2) 0.47759(15) 0.0462(7) Uani 1 1 d .
O3 O 0.46945(15) -0.26324(19) 0.87198(16) 0.0405(6) Uani 1 1 d .
O4 O 0.35415(15) -0.30706(19) 0.78510(17) 0.0402(6) Uani 1 1 d .
O5 O 0.2341(3) 0.5278(3) 0.5577(2) 0.0803(12) Uani 1 1 d .
N1 N 0.18470(14) 0.08644(18) 0.70371(14) 0.0229(5) Uani 1 1 d .
N2 N 0.29711(15) 0.03130(18) 0.82550(15) 0.0242(5) Uani 1 1 d .
N3 N 0.17920(15) 0.1371(2) 0.86472(15) 0.0252(5) Uani 1 1 d .
N4 N 0.29775(15) 0.24727(19) 0.89529(15) 0.0255(5) Uani 1 1 d .
N5 N 0.30508(14) 0.21268(19) 0.74160(15) 0.0239(5) Uani 1 1 d .
N6 N 0.19072(15) 0.29547(19) 0.76129(15) 0.0254(5) Uani 1 1 d .
C1 C 0.22577(17) 0.0144(2) 0.69362(17) 0.0233(6) Uani 1 1 d .
C2 C 0.2149(2) -0.0209(2) 0.62099(19) 0.0287(7) Uani 1 1 d .
H2A H 0.2466 -0.0707 0.6158 0.034 Uiso 1 1 calc R
C3 C 0.15910(18) 0.0168(2) 0.55883(18) 0.0276(6) Uani 1 1 d .
C4 C 0.10624(18) 0.0838(2) 0.56884(18) 0.0274(6) Uani 1 1 d .
C5 C 0.04040(19) 0.1168(3) 0.50885(19) 0.0335(7) Uani 1 1 d .
H5A H 0.0320 0.0988 0.4586 0.040 Uiso 1 1 calc R
C6 C -0.0114(2) 0.1741(3) 0.5218(2) 0.0403(9) Uani 1 1 d .
H6A H -0.0552 0.1962 0.4808 0.048 Uiso 1 1 calc R
C7 C 0.0005(2) 0.2003(3) 0.5962(2) 0.0362(8) Uani 1 1 d .
H7A H -0.0363 0.2387 0.6054 0.043 Uiso 1 1 calc R
C8 C 0.0644(2) 0.1709(2) 0.6551(2) 0.0295(7) Uani 1 1 d .
H8A H 0.0717 0.1891 0.7050 0.035 Uiso 1 1 calc R
C9 C 0.11938(17) 0.1139(2) 0.64299(18) 0.0261(6) Uani 1 1 d .
C10 C 0.1560(2) -0.0052(3) 0.4812(2) 0.0321(7) Uani 1 1 d .
C11 C 0.1826(3) -0.1178(4) 0.4038(2) 0.0534(11) Uani 1 1 d .
H11A H 0.1752 -0.1879 0.3966 0.064 Uiso 1 1 calc R
H11B H 0.1394 -0.0857 0.3637 0.064 Uiso 1 1 calc R
C12 C 0.2535(3) -0.0909(5) 0.3966(3) 0.0797(18) Uani 1 1 d .
H12A H 0.2512 -0.1100 0.3467 0.120 Uiso 1 1 calc R
H12B H 0.2964 -0.1233 0.4357 0.120 Uiso 1 1 calc R
H12C H 0.2605 -0.0213 0.4024 0.120 Uiso 1 1 calc R
C13 C 0.28326(18) -0.0230(2) 0.76344(18) 0.0253(6) Uani 1 1 d .
C14 C 0.31673(18) -0.1133(2) 0.76532(19) 0.0274(6) Uani 1 1 d .
H14A H 0.3049 -0.1488 0.7201 0.033 Uiso 1 1 calc R
C15 C 0.3664(2) -0.1500(2) 0.8324(2) 0.0281(7) Uani 1 1 d .
C16 C 0.3821(2) -0.0975(2) 0.89913(19) 0.0288(7) Uani 1 1 d .
C17 C 0.4295(2) -0.1328(3) 0.9715(2) 0.0427(9) Uani 1 1 d .
H17A H 0.4533 -0.1937 0.9756 0.051 Uiso 1 1 calc R
C18 C 0.4414(3) -0.0811(3) 1.0348(2) 0.0555(12) Uani 1 1 d .
H18A H 0.4729 -0.1062 1.0828 0.067 Uiso 1 1 calc R
C19 C 0.4073(3) 0.0093(3) 1.0298(2) 0.0560(13) Uani 1 1 d .
H19A H 0.4166 0.0455 1.0743 0.067 Uiso 1 1 calc R
C20 C 0.3610(3) 0.0456(3) 0.9614(2) 0.0416(9) Uani 1 1 d .
H20A H 0.3381 0.1067 0.9588 0.050 Uiso 1 1 calc R
C21 C 0.3468(2) -0.0064(2) 0.89461(19) 0.0286(7) Uani 1 1 d .
C22 C 0.4031(2) -0.2457(2) 0.8325(2) 0.0309(7) Uani 1 1 d .
C23 C 0.3839(3) -0.4027(3) 0.7813(3) 0.0496(10) Uani 1 1 d .
H23A H 0.3457 -0.4516 0.7798 0.059 Uiso 1 1 calc R
H23B H 0.4307 -0.4142 0.8269 0.059 Uiso 1 1 calc R
C24 C 0.4021(3) -0.4118(3) 0.7123(3) 0.0535(11) Uani 1 1 d .
H24A H 0.4226 -0.4759 0.7108 0.080 Uiso 1 1 calc R
H24B H 0.4400 -0.3634 0.7139 0.080 Uiso 1 1 calc R
H24C H 0.3555 -0.4021 0.6671 0.080 Uiso 1 1 calc R
C25 C 0.12335(19) 0.0715(3) 0.8491(2) 0.0332(7) Uani 1 1 d .
H25A H 0.1134 0.0300 0.8072 0.040 Uiso 1 1 calc R
C26 C 0.0799(2) 0.0625(3) 0.8921(2) 0.0439(9) Uani 1 1 d .
H26A H 0.0409 0.0154 0.8799 0.053 Uiso 1 1 calc R
C27 C 0.0938(2) 0.1225(3) 0.9529(2) 0.0451(9) Uani 1 1 d .
H27A H 0.0636 0.1184 0.9823 0.054 Uiso 1 1 calc R
C28 C 0.1510(2) 0.1875(3) 0.9703(2) 0.0381(8) Uani 1 1 d .
H28A H 0.1615 0.2289 1.0123 0.046 Uiso 1 1 calc R
C29 C 0.19434(19) 0.1938(2) 0.92675(18) 0.0278(6) Uani 1 1 d .
C30 C 0.25964(18) 0.2591(2) 0.94189(18) 0.0288(7) Uani 1 1 d .
C31 C 0.2842(3) 0.3249(3) 1.0001(2) 0.0378(9) Uani 1 1 d .
H31A H 0.2572 0.3329 1.0321 0.045 Uiso 1 1 calc R
C32 C 0.3491(3) 0.3793(3) 1.0112(2) 0.0485(10) Uani 1 1 d .
H32A H 0.3658 0.4260 1.0502 0.058 Uiso 1 1 calc R
C33 C 0.3884(2) 0.3658(3) 0.9665(2) 0.0444(9) Uani 1 1 d .
H33A H 0.4337 0.4011 0.9748 0.053 Uiso 1 1 calc R
C34 C 0.3608(2) 0.2986(3) 0.9077(2) 0.0338(8) Uani 1 1 d .
H34A H 0.3878 0.2893 0.8758 0.041 Uiso 1 1 calc R
C35 C 0.3649(2) 0.1667(2) 0.7361(2) 0.0280(7) Uani 1 1 d .
H35A H 0.3818 0.1085 0.7631 0.034 Uiso 1 1 calc R
C36 C 0.40224(19) 0.2011(3) 0.6929(2) 0.0318(7) Uani 1 1 d .
H36A H 0.4443 0.1670 0.6901 0.038 Uiso 1 1 calc R
C37 C 0.3780(2) 0.2862(3) 0.6535(2) 0.0363(8) Uani 1 1 d .
H37A H 0.4029 0.3111 0.6231 0.044 Uiso 1 1 calc R
C38 C 0.3172(2) 0.3336(2) 0.6592(2) 0.0333(8) Uani 1 1 d .
H38A H 0.2995 0.3919 0.6327 0.040 Uiso 1 1 calc R
C39 C 0.28161(18) 0.2960(2) 0.70378(18) 0.0256(6) Uani 1 1 d .
C40 C 0.2180(2) 0.3440(2) 0.7158(2) 0.0274(7) Uani 1 1 d .
C41 C 0.1900(2) 0.4334(3) 0.6866(2) 0.0382(8) Uani 1 1 d .
H41A H 0.2090 0.4653 0.6539 0.046 Uiso 1 1 calc R
C42 C 0.1340(2) 0.4756(3) 0.7055(2) 0.0413(9) Uani 1 1 d .
H42A H 0.1143 0.5371 0.6864 0.050 Uiso 1 1 calc R
C43 C 0.1073(2) 0.4270(3) 0.7525(2) 0.0362(8) Uani 1 1 d .
H43A H 0.0690 0.4550 0.7663 0.043 Uiso 1 1 calc R
C44 C 0.1358(2) 0.3382(2) 0.7793(2) 0.0290(7) Uani 1 1 d .
H44A H 0.1167 0.3055 0.8115 0.035 Uiso 1 1 calc R
C45 C 0.2098(7) 0.6887(7) 0.5792(6) 0.158(5) Uani 1 1 d .
H45A H 0.2078 0.6634 0.6259 0.236 Uiso 1 1 calc R
H45B H 0.1611 0.7196 0.5492 0.236 Uiso 1 1 calc R
H45C H 0.2511 0.7357 0.5915 0.236 Uiso 1 1 calc R
C46 C 0.2238(3) 0.6093(4) 0.5355(3) 0.0633(13) Uani 1 1 d .
C47 C 0.2288(7) 0.6391(6) 0.4657(6) 0.133(4) Uani 1 1 d .
H47A H 0.2352 0.5826 0.4384 0.200 Uiso 1 1 calc R
H47B H 0.2726 0.6820 0.4766 0.200 Uiso 1 1 calc R
H47C H 0.1819 0.6729 0.4346 0.200 Uiso 1 1 calc R

loop_
_atom_site_aniso_label
_atom_site_aniso_U_11
_atom_site_aniso_U_22
_atom_site_aniso_U_33
_atom_site_aniso_U_23
_atom_site_aniso_U_13
_atom_site_aniso_U_12
Os1 0.02255(9) 0.02007(9) 0.01885(9) 0.00076(4) 0.00689(6) 0.00139(4)
P1 0.0408(5) 0.0347(5) 0.0415(5) -0.0044(4) 0.0190(4) -0.0076(4)
P2 0.0361(5) 0.0617(7) 0.0313(5) 0.0096(5) 0.0116(4) 0.0013(5)
F1 0.089(3) 0.090(3) 0.094(3) -0.0488(18) 0.071(2) -0.0427(17)
F2 0.0557(17) 0.0670(19) 0.100(3) 0.0189(17) 0.0316(17) 0.0174(14)
F3 0.086(2) 0.0539(19) 0.118(3) 0.0319(19) 0.054(2) 0.0021(16)
F4 0.129(3) 0.174(4) 0.094(3) -0.080(3) 0.079(3) -0.087(3)
F5 0.136(3) 0.0449(17) 0.112(3) -0.0099(17) 0.072(3) -0.0346(19)
F6 0.0363(18) 0.208(5) 0.100(4) 0.048(3) 0.016(2) 0.004(2)
F7 0.042(2) 0.457(13) 0.062(3) 0.039(4) 0.001(2) -0.028(4)
F8 0.090(3) 0.191(5) 0.052(2) -0.004(2) 0.034(2) 0.030(3)
F9 0.0558(18) 0.116(3) 0.0551(19) 0.0107(19) -0.0008(14) -0.0215(19)
F10 0.178(5) 0.503(13) 0.046(2) 0.039(5) 0.056(3) 0.202(8)
F11 0.397(10) 0.056(2) 0.072(3) 0.011(2) -0.030(4) 0.068(4)
F12 0.280(8) 0.134(5) 0.114(4) 0.063(3) -0.025(5) -0.122(5)
O1 0.0594(18) 0.0580(18) 0.0276(14) 0.0101(13) 0.0201(13) 0.0145(14)
O2 0.0699(19) 0.0427(16) 0.0300(14) -0.0056(11) 0.0240(14) 0.0081(13)
O3 0.0374(14) 0.0434(15) 0.0403(15) 0.0060(12) 0.0147(12) 0.0145(11)
O4 0.0408(14) 0.0271(12) 0.0543(17) -0.0025(12) 0.0202(13) 0.0061(11)
O5 0.100(3) 0.065(2) 0.078(3) 0.024(2) 0.036(2) -0.003(2)
N1 0.0250(12) 0.0245(13) 0.0206(12) 0.0022(10) 0.0102(10) -0.0006(10)
N2 0.0280(13) 0.0217(12) 0.0225(13) 0.0010(10) 0.0092(11) 0.0006(10)
N3 0.0287(13) 0.0238(12) 0.0223(13) 0.0010(11) 0.0089(11) 0.0003(11)
N4 0.0275(13) 0.0237(13) 0.0204(13) 0.0016(10) 0.0038(10) 0.0021(10)
N5 0.0241(12) 0.0228(12) 0.0224(13) -0.0003(10) 0.0064(10) -0.0014(10)
N6 0.0250(13) 0.0247(13) 0.0230(13) -0.0015(10) 0.0056(10) 0.0018(10)
C1 0.0233(15) 0.0237(15) 0.0235(15) -0.0001(11) 0.0095(12) -0.0004(11)
C2 0.0347(17) 0.0281(16) 0.0263(16) -0.0034(12) 0.0153(14) -0.0009(13)
C3 0.0291(15) 0.0327(17) 0.0199(15) -0.0003(12) 0.0084(12) -0.0047(13)
C4 0.0288(15) 0.0303(16) 0.0244(16) -0.0001(12) 0.0116(13) -0.0035(12)
C5 0.0305(17) 0.043(2) 0.0213(16) -0.0004(14) 0.0041(13) -0.0015(14)
C6 0.0274(18) 0.057(3) 0.0271(19) 0.0040(15) 0.0000(15) 0.0066(15)
C7 0.0272(16) 0.044(2) 0.0337(19) -0.0017(16) 0.0083(14) 0.0055(15)
C8 0.0272(17) 0.0345(19) 0.0259(17) -0.0015(12) 0.0094(14) 0.0014(12)
C9 0.0239(15) 0.0303(16) 0.0217(15) 0.0030(12) 0.0062(12) 0.0005(12)
C10 0.0303(17) 0.0380(19) 0.0292(18) -0.0027(14) 0.0128(14) -0.0032(14)
C11 0.077(3) 0.054(3) 0.034(2) -0.0069(18) 0.027(2) 0.006(2)
C12 0.074(4) 0.115(5) 0.061(3) -0.025(3) 0.039(3) -0.014(3)
C13 0.0256(15) 0.0273(15) 0.0245(15) 0.0013(12) 0.0114(12) 0.0001(12)
C14 0.0312(16) 0.0241(15) 0.0287(16) 0.0007(12) 0.0136(13) 0.0029(12)
C15 0.0291(17) 0.0242(15) 0.0366(19) 0.0040(13) 0.0190(15) 0.0039(12)
C16 0.0362(17) 0.0252(16) 0.0249(16) 0.0067(12) 0.0118(14) 0.0046(13)
C17 0.059(3) 0.036(2) 0.0288(19) 0.0092(16) 0.0132(17) 0.0201(18)
C18 0.079(3) 0.044(2) 0.029(2) 0.0087(17) 0.004(2) 0.028(2)
C19 0.087(3) 0.043(2) 0.0251(19) 0.0029(16) 0.008(2) 0.027(2)
C20 0.063(3) 0.0292(18) 0.0245(18) 0.0001(14) 0.0079(17) 0.0152(17)
C21 0.0353(17) 0.0256(16) 0.0240(16) 0.0022(12) 0.0108(13) 0.0043(13)
C22 0.0379(18) 0.0278(16) 0.0349(18) 0.0044(13) 0.0227(15) 0.0089(13)
C23 0.065(3) 0.0251(18) 0.064(3) -0.0008(17) 0.031(2) 0.0058(17)
C24 0.062(3) 0.043(2) 0.056(3) -0.0116(19) 0.022(2) 0.003(2)
C25 0.0330(17) 0.0346(18) 0.0325(18) 0.0006(14) 0.0132(15) -0.0045(14)
C26 0.038(2) 0.055(2) 0.042(2) 0.0060(18) 0.0198(18) -0.0035(17)
C27 0.042(2) 0.062(3) 0.039(2) 0.0047(19) 0.0246(18) 0.0024(19)
C28 0.041(2) 0.047(2) 0.0288(19) 0.0022(17) 0.0153(17) 0.0075(18)
C29 0.0334(16) 0.0270(15) 0.0228(15) 0.0026(13) 0.0106(13) 0.0064(13)
C30 0.0338(18) 0.0248(16) 0.0220(16) 0.0015(12) 0.0044(14) 0.0051(13)
C31 0.052(2) 0.0318(18) 0.0259(18) -0.0045(13) 0.0106(17) 0.0027(15)
C32 0.069(3) 0.036(2) 0.031(2) -0.0086(16) 0.0086(19) -0.0134(19)
C33 0.050(2) 0.037(2) 0.034(2) -0.0053(17) 0.0029(18) -0.0171(18)
C34 0.0344(18) 0.0346(19) 0.0272(18) 0.0000(14) 0.0063(14) -0.0021(15)
C35 0.0253(17) 0.0263(17) 0.0302(18) 0.0025(11) 0.0085(14) 0.0011(11)
C36 0.0264(15) 0.0343(18) 0.0372(19) 0.0003(14) 0.0152(14) -0.0001(13)
C37 0.0367(18) 0.0372(19) 0.041(2) 0.0023(15) 0.0216(16) -0.0055(15)
C38 0.036(2) 0.0277(19) 0.037(2) 0.0071(13) 0.0152(17) -0.0010(12)
C39 0.0251(14) 0.0252(16) 0.0242(15) 0.0022(12) 0.0071(12) -0.0004(12)
C40 0.0279(17) 0.0254(16) 0.0273(18) 0.0001(12) 0.0090(14) 0.0013(11)
C41 0.044(2) 0.0312(18) 0.042(2) 0.0097(15) 0.0207(17) 0.0059(15)
C42 0.045(2) 0.0283(18) 0.047(2) 0.0095(15) 0.0128(18) 0.0126(15)
C43 0.0369(18) 0.0359(19) 0.0354(19) -0.0037(15) 0.0136(16) 0.0082(15)
C44 0.0293(17) 0.0307(18) 0.0251(17) -0.0010(11) 0.0086(14) 0.0046(11)
C45 0.240(13) 0.148(8) 0.124(8) 0.060(7) 0.112(9) 0.136(9)
C46 0.060(3) 0.063(3) 0.069(3) 0.020(3) 0.027(3) 0.009(2)
C47 0.229(12) 0.088(5) 0.132(8) 0.059(5) 0.125(8) 0.072(7)

loop_
_atom_type_symbol
_atom_type_description
_atom_type_scat_dispersion_real
_atom_type_scat_dispersion_imag
_atom_type_scat_source
C C 0.0033 0.0016 'International Tables Vol C Tables 4.2.6.8 and 6.1.1.4'
H H 0.0000 0.0000 'International Tables Vol C Tables 4.2.6.8 and 6.1.1.4'
N N 0.0061 0.0033 'International Tables Vol C Tables 4.2.6.8 and 6.1.1.4'
O O 0.0106 0.0060 'International Tables Vol C Tables 4.2.6.8 and 6.1.1.4'
F F 0.0171 0.0103 'International Tables Vol C Tables 4.2.6.8 and 6.1.1.4'
P P 0.1023 0.0942 'International Tables Vol C Tables 4.2.6.8 and 6.1.1.4'
Os Os -1.2165 7.6030 'International Tables Vol C Tables 4.2.6.8 and 6.1.1.4'

loop_
_geom_angle_atom_site_label_1
_geom_angle_atom_site_label_2
_geom_angle_atom_site_label_3
_geom_angle
N3 Os1 N4 78.56(11)
N3 Os1 N1 102.85(10)
N4 Os1 N1 177.24(10)
N3 Os1 N5 171.46(11)
N4 Os1 N5 95.16(10)
N1 Os1 N5 83.19(10)
N3 Os1 N6 94.94(11)
N4 Os1 N6 80.59(10)
N1 Os1 N6 96.89(10)
N5 Os1 N6 78.20(10)
N3 Os1 N2 93.62(11)
N4 Os1 N2 105.05(10)
N1 Os1 N2 77.30(10)
N5 Os1 N2 93.61(10)
N6 Os1 N2 170.56(10)
F6 P1 F1 89.1(3)
F6 P1 F4 91.2(3)
F1 P1 F4 179.7(3)
F6 P1 F3 93.6(2)
F1 P1 F3 90.0(2)
F4 P1 F3 90.0(2)
F6 P1 F5 87.4(3)
F1 P1 F5 89.96(19)
F4 P1 F5 90.0(2)
F3 P1 F5 179.0(2)
F6 P1 F2 179.3(3)
F1 P1 F2 90.2(2)
F4 P1 F2 89.5(2)
F3 P1 F2 86.62(18)
F5 P1 F2 92.4(2)
F11 P2 F10 93.5(5)
F11 P2 F12 176.3(5)
F10 P2 F12 90.0(5)
F11 P2 F7 89.7(4)
F10 P2 F7 93.8(4)
F12 P2 F7 91.1(4)
F11 P2 F8 86.7(4)
F10 P2 F8 179.6(5)
F12 P2 F8 89.7(4)
F7 P2 F8 85.9(3)
F11 P2 F9 92.9(4)
F10 P2 F9 89.8(3)
F12 P2 F9 86.1(3)
F7 P2 F9 175.4(4)
F8 P2 F9 90.5(2)
C10 O2 C11 115.1(3)
C22 O4 C23 116.1(3)
C1 N1 C9 118.0(3)
C1 N1 Os1 113.3(2)
C9 N1 Os1 127.0(2)
C13 N2 C21 117.2(3)
C13 N2 Os1 113.0(2)
C21 N2 Os1 129.7(2)
C25 N3 C29 118.0(3)
C25 N3 Os1 125.8(2)
C29 N3 Os1 116.2(2)
C34 N4 C30 119.2(3)
C34 N4 Os1 125.4(2)
C30 N4 Os1 114.8(2)
C35 N5 C39 118.7(3)
C35 N5 Os1 125.3(2)
C39 N5 Os1 116.0(2)
C40 N6 C44 118.0(3)
C40 N6 Os1 115.9(2)
C44 N6 Os1 126.0(2)
N1 C1 C2 122.4(3)
N1 C1 C13 114.0(3)
C2 C1 C13 123.6(3)
C3 C2 C1 119.9(3)
C2 C3 C4 118.7(3)
C2 C3 C10 120.7(3)
C4 C3 C10 120.4(3)
C5 C4 C9 118.8(3)
C5 C4 C3 123.1(3)
C9 C4 C3 118.0(3)
C6 C5 C4 121.1(3)
C5 C6 C7 119.7(3)
C8 C7 C6 120.3(3)
C7 C8 C9 120.9(3)
N1 C9 C8 119.8(3)
N1 C9 C4 121.1(3)
C8 C9 C4 119.0(3)
O1 C10 O2 125.4(3)
O1 C10 C3 122.8(3)
O2 C10 C3 111.7(3)
C12 C11 O2 112.4(4)
N2 C13 C14 123.3(3)
N2 C13 C1 115.6(3)
C14 C13 C1 120.9(3)
C15 C14 C13 119.9(3)
C14 C15 C16 119.4(3)
C14 C15 C22 118.8(3)
C16 C15 C22 121.8(3)
C15 C16 C17 122.9(3)
C15 C16 C21 118.8(3)
C17 C16 C21 118.3(3)
C18 C17 C16 121.1(4)
C17 C18 C19 120.3(4)
C20 C19 C18 120.4(4)
C19 C20 C21 120.9(4)
N2 C21 C20 119.6(3)
N2 C21 C16 121.4(3)
C20 C21 C16 119.0(3)
O3 C22 O4 125.3(3)
O3 C22 C15 123.1(3)
O4 C22 C15 111.7(3)
O4 C23 C24 110.4(4)
N3 C25 C26 122.0(4)
C27 C26 C25 119.5(4)
C28 C27 C26 119.0(4)
C27 C28 C29 120.2(4)
N3 C29 C28 121.2(3)
N3 C29 C30 113.9(3)
C28 C29 C30 124.9(3)
N4 C30 C31 121.0(3)
N4 C30 C29 114.7(3)
C31 C30 C29 124.3(3)
C30 C31 C32 119.1(4)
C33 C32 C31 120.2(4)
C32 C33 C34 118.6(4)
N4 C34 C33 121.9(4)
N5 C35 C36 122.3(3)
C35 C36 C37 119.3(3)
C38 C37 C36 118.6(3)
C37 C38 C39 119.8(3)
N5 C39 C38 121.3(3)
N5 C39 C40 115.1(3)
C38 C39 C40 123.6(3)
N6 C40 C41 121.8(3)
N6 C40 C39 114.6(3)
C41 C40 C39 123.5(3)
C42 C41 C40 119.3(4)
C43 C42 C41 118.8(3)
C44 C43 C42 120.0(3)
N6 C44 C43 122.1(3)
O5 C46 C47 122.8(6)
O5 C46 C45 123.2(6)
C47 C46 C45 114.0(6)

loop_
_geom_bond_atom_site_label_1
_geom_bond_atom_site_label_2
_geom_bond_distance
Os1 N3 2.046(3)
Os1 N4 2.062(3)
Os1 N1 2.072(3)
Os1 N5 2.074(3)
Os1 N6 2.077(3)
Os1 N2 2.091(3)
P1 F6 1.558(4)
P1 F1 1.563(3)
P1 F4 1.570(3)
P1 F3 1.580(3)
P1 F5 1.587(3)
P1 F2 1.601(3)
P2 F11 1.509(5)
P2 F10 1.514(4)
P2 F12 1.536(6)
P2 F7 1.539(5)
P2 F8 1.562(4)
P2 F9 1.566(3)
O1 C10 1.207(5)
O2 C10 1.316(5)
O2 C11 1.469(5)
O3 C22 1.219(4)
O4 C22 1.330(5)
O4 C23 1.462(4)
O5 C46 1.204(6)
N1 C1 1.333(4)
N1 C9 1.388(4)
N2 C13 1.351(4)
N2 C21 1.400(4)
N3 C25 1.345(4)
N3 C29 1.367(4)
N4 C34 1.336(5)
N4 C30 1.365(4)
N5 C35 1.345(4)
N5 C39 1.352(4)
N6 C40 1.359(5)
N6 C44 1.359(4)
C1 C2 1.419(4)
C1 C13 1.460(4)
C2 C3 1.359(5)
C3 C4 1.439(5)
C3 C10 1.503(5)
C4 C5 1.410(5)
C4 C9 1.414(4)
C5 C6 1.364(5)
C6 C7 1.410(5)
C7 C8 1.363(5)
C8 C9 1.404(5)
C11 C12 1.458(7)
C13 C14 1.406(4)
C14 C15 1.368(5)
C15 C16 1.406(5)
C15 C22 1.506(4)
C16 C17 1.421(5)
C16 C21 1.424(5)
C17 C18 1.358(6)
C18 C19 1.404(6)
C19 C20 1.365(5)
C20 C21 1.407(5)
C23 C24 1.501(6)
C25 C26 1.385(5)
C26 C27 1.378(6)
C27 C28 1.355(6)
C28 C29 1.388(5)
C29 C30 1.475(5)
C30 C31 1.381(5)
C31 C32 1.392(6)
C32 C33 1.354(6)
C33 C34 1.405(5)
C35 C36 1.374(5)
C36 C37 1.386(5)
C37 C38 1.375(5)
C38 C39 1.385(5)
C39 C40 1.478(5)
C40 C41 1.386(5)
C41 C42 1.385(5)
C42 C43 1.375(6)
C43 C44 1.370(5)
C45 C46 1.475(10)
C46 C47 1.445(9)
